data_4083877
loop_
_publ_author_name
'Pinkas, Ji\<r\'i'
'Gyepes, R\'obert'
'C\'isa\<rov\'a, Ivana'
'Kubi\<sta, Ji\<r\'i'
'Hor\'a\<cek, Michal'
'Mach, Karel'

_publ_section_title
;
 Steric Effects in Reactions of Decamethyltitanocene Hydride with
 Internal Alkynes, Conjugated Diynes, and Conjugated Dienes
;
_journal_name_full Organometallics
_journal_page_first 140702161538000
_journal_paper_doi 10.1021/om500296h
_journal_year 2014
_chemical_formula_moiety 'C29 H49 Si Ti'
_chemical_formula_sum 'C29 H49 Si Ti'
_chemical_formula_weight 473.67
_chemical_name_systematic
; 
 ? 
;
_space_group_IT_number 33
_symmetry_cell_setting orthorhombic
_symmetry_space_group_name_Hall 'P 2c -2n'
_symmetry_space_group_name_H-M 'P n a 21'
_atom_sites_solution_hydrogens geom
_atom_sites_solution_primary direct
_atom_sites_solution_secondary difmap
_audit_creation_method SHELXL-97
_cell_angle_alpha 90.00
_cell_angle_beta 90.00
_cell_angle_gamma 90.00
_cell_formula_units_Z 4
_cell_length_a 19.4544(7)
_cell_length_b 11.2899(4)
_cell_length_c 12.8164(4)
_cell_measurement_reflns_used 9915
_cell_measurement_temperature 110(2)
_cell_measurement_theta_max 27.41
_cell_measurement_theta_min 2.622
_cell_volume 2814.97(17)
_computing_cell_refinement 'Bruker SAINT'
_computing_data_collection 'Bruker APEX2'
_computing_data_reduction 'Bruker SAINT'
_computing_molecular_graphics 'Bruker SHELXTL'
_computing_publication_material 'Bruker SHELXTL'
_computing_structure_refinement 'SHELXL-97 (Sheldrick, 2008)'
_computing_structure_solution 'SHELXS-97 (Sheldrick, 2008)'
_diffrn_ambient_temperature 110(2)
_diffrn_measured_fraction_theta_full 0.998
_diffrn_measured_fraction_theta_max 0.998
_diffrn_measurement_device_type 'Bruker APEX-II CCD'
_diffrn_measurement_method '\f and \w scans'
_diffrn_radiation_monochromator graphite
_diffrn_radiation_source 'fine-focus sealed tube'
_diffrn_radiation_type MoK\a
_diffrn_radiation_wavelength 0.71073
_diffrn_reflns_av_R_equivalents 0.0355
_diffrn_reflns_av_sigmaI/netI 0.0306
_diffrn_reflns_limit_h_max 24
_diffrn_reflns_limit_h_min -25
_diffrn_reflns_limit_k_max 14
_diffrn_reflns_limit_k_min -14
_diffrn_reflns_limit_l_max 16
_diffrn_reflns_limit_l_min -16
_diffrn_reflns_number 34623
_diffrn_reflns_theta_full 27.54
_diffrn_reflns_theta_max 27.50
_diffrn_reflns_theta_min 2.09
_exptl_absorpt_coefficient_mu 0.360
_exptl_absorpt_correction_T_max 0.8813
_exptl_absorpt_correction_T_min 0.7715
_exptl_absorpt_correction_type multi-scan
_exptl_crystal_colour red
_exptl_crystal_density_diffrn 1.118
_exptl_crystal_density_method 'not measured'
_exptl_crystal_description prism
_exptl_crystal_F_000 1036
_exptl_crystal_size_max 0.76
_exptl_crystal_size_mid 0.39
_exptl_crystal_size_min 0.36
_refine_diff_density_max 0.306
_refine_diff_density_min -0.219
_refine_diff_density_rms 0.048
_refine_ls_abs_structure_details 'Flack H D (1983), Acta Cryst. A39, 876-881'
_refine_ls_abs_structure_Flack 0.06(3)
_refine_ls_extinction_method none
_refine_ls_goodness_of_fit_ref 1.028
_refine_ls_hydrogen_treatment mixed
_refine_ls_matrix_type full
_refine_ls_number_parameters 517
_refine_ls_number_reflns 6483
_refine_ls_number_restraints 19
_refine_ls_restrained_S_all 1.048
_refine_ls_R_factor_all 0.0467
_refine_ls_R_factor_gt 0.0369
_refine_ls_shift/su_max 0.001
_refine_ls_shift/su_mean 0.000
_refine_ls_structure_factor_coef Fsqd
_refine_ls_weighting_details 'calc w=1/[\s^2^(Fo^2^)+(0.0589P)^2^+0.5161P] where P=(Fo^2^+2Fc^2^)/3'
_refine_ls_weighting_scheme calc
_refine_ls_wR_factor_gt 0.0907
_refine_ls_wR_factor_ref 0.0963
_reflns_number_gt 5622
_reflns_number_total 6461
_reflns_threshold_expression >2sigma(I)
_cod_data_source_file om500296h_si_001.cif
_cod_data_source_block 4b
_cod_depositor_comments
;
The following automatic conversions were performed:

'_symmetry_cell_setting' value 'Orthorhombic' changed to
'orthorhombic' according to
/usr/data/users/saulius/crontab/automatic-downloads/rss-feeds/ACS/lib/dictionaries/cif_core.dic
dictionary named 'cif_core.dic' version 2.4.2 from 2011-04-26.

Automatic conversion script
Id: cif_fix_values 2281 2013-09-26 08:29:07Z andrius 
;
_cod_original_sg_symbol_H-M Pna21
_cod_database_code 4083877

loop_
_symmetry_equiv_pos_as_xyz
'x, y, z'
'-x, -y, z+1/2'
'-x+1/2, y+1/2, z+1/2'
'x+1/2, -y+1/2, z'

loop_
_atom_site_label
_atom_site_type_symbol
_atom_site_fract_x
_atom_site_fract_y
_atom_site_fract_z
_atom_site_U_iso_or_equiv
_atom_site_adp_type
_atom_site_occupancy
_atom_site_symmetry_multiplicity
_atom_site_calc_flag
_atom_site_refinement_flags
_atom_site_disorder_assembly
_atom_site_disorder_group
Ti1 Ti 0.124964(17) 0.13236(2) 0.78268(4) 0.01631(8) Uani 1 1 d . B .
C1 C 0.11123(11) 0.32336(19) 0.75299(16) 0.0256(5) Uani 1 1 d . B .
C2 C 0.16237(13) 0.3340(2) 0.81855(18) 0.0273(5) Uani 1 1 d . . .
H2 H 0.1848(12) 0.252(2) 0.8468(19) 0.033(7) Uiso 1 1 d . . .
Si1 Si 0.06012(4) 0.43278(6) 0.67822(6) 0.03413(16) Uani 1 1 d . . .
C3 C 0.0080(2) 0.5335(4) 0.7608(3) 0.0863(15) Uani 1 1 d . B .
H3A H 0.0385 0.5809 0.8050 0.129 Uiso 1 1 calc R . .
H3B H -0.0229 0.4866 0.8050 0.129 Uiso 1 1 calc R . .
H3C H -0.0192 0.5861 0.7162 0.129 Uiso 1 1 calc R . .
C4 C -0.0028(2) 0.3598(3) 0.5924(3) 0.0803(14) Uani 1 1 d . B .
H4A H -0.0445 0.4084 0.5880 0.120 Uiso 1 1 calc R . .
H4B H -0.0145 0.2818 0.6209 0.120 Uiso 1 1 calc R . .
H4C H 0.0170 0.3503 0.5226 0.120 Uiso 1 1 calc R . .
C5 C 0.1126(2) 0.5258(5) 0.5904(5) 0.0984(19) Uani 1 1 d . B .
H5A H 0.1416 0.5787 0.6320 0.148 Uiso 1 1 calc R . .
H5B H 0.0823 0.5730 0.5456 0.148 Uiso 1 1 calc R . .
H5C H 0.1417 0.4750 0.5469 0.148 Uiso 1 1 calc R . .
C6 C 0.20462(10) 0.43213(18) 0.86836(15) 0.0218(4) Uani 1 1 d D A .
C7A C 0.1622(3) 0.5405(4) 0.8973(6) 0.0455(15) Uani 0.571(7) 1 d PD A 1
H7A H 0.1282 0.5187 0.9503 0.068 Uiso 0.571(7) 1 calc PR A 1
H7B H 0.1386 0.5704 0.8351 0.068 Uiso 0.571(7) 1 calc PR A 1
H7C H 0.1926 0.6022 0.9251 0.068 Uiso 0.571(7) 1 calc PR A 1
C8A C 0.2477(4) 0.3900(9) 0.9604(5) 0.0541(17) Uani 0.571(7) 1 d PDU A 1
H8A H 0.2788 0.3269 0.9373 0.081 Uiso 0.571(7) 1 calc PR A 1
H8B H 0.2173 0.3595 1.0152 0.081 Uiso 0.571(7) 1 calc PR A 1
H8C H 0.2746 0.4563 0.9878 0.081 Uiso 0.571(7) 1 calc PR A 1
C9A C 0.2613(2) 0.4828(4) 0.7847(5) 0.0413(13) Uani 0.571(7) 1 d PD A 1
H9A H 0.2788 0.5594 0.8091 0.062 Uiso 0.571(7) 1 calc PR A 1
H9B H 0.2395 0.4928 0.7164 0.062 Uiso 0.571(7) 1 calc PR A 1
H9C H 0.2994 0.4266 0.7788 0.062 Uiso 0.571(7) 1 calc PR A 1
C7B C 0.1588(4) 0.4984(7) 0.9603(7) 0.046(2) Uani 0.429(7) 1 d PD A 2
H7D H 0.1545 0.4456 1.0207 0.069 Uiso 0.429(7) 1 calc PR A 2
H7E H 0.1130 0.5171 0.9331 0.069 Uiso 0.429(7) 1 calc PR A 2
H7F H 0.1819 0.5717 0.9816 0.069 Uiso 0.429(7) 1 calc PR A 2
C8B C 0.2669(5) 0.3830(12) 0.9255(8) 0.0541(17) Uani 0.429(7) 1 d PDU A 2
H8D H 0.2857 0.4440 0.9719 0.081 Uiso 0.429(7) 1 calc PR A 2
H8E H 0.3020 0.3595 0.8747 0.081 Uiso 0.429(7) 1 calc PR A 2
H8F H 0.2531 0.3140 0.9669 0.081 Uiso 0.429(7) 1 calc PR A 2
C9B C 0.2201(4) 0.5343(5) 0.7928(6) 0.049(2) Uani 0.429(7) 1 d PD A 2
H9D H 0.2505 0.5916 0.8269 0.073 Uiso 0.429(7) 1 calc PR A 2
H9E H 0.1770 0.5734 0.7732 0.073 Uiso 0.429(7) 1 calc PR A 2
H9F H 0.2425 0.5030 0.7302 0.073 Uiso 0.429(7) 1 calc PR A 2
C13 C 0.0595(5) 0.1726(7) 0.9367(7) 0.0241(12) Uani 0.576(2) 1 d P B 3
C14 C 0.1055(3) 0.0782(12) 0.9609(4) 0.0227(11) Uani 0.576(2) 1 d P B 3
C15 C 0.0834(4) -0.0191(9) 0.9016(8) 0.0233(13) Uani 0.576(2) 1 d P B 3
C16 C 0.0273(5) 0.0129(10) 0.8375(5) 0.0269(18) Uani 0.576(2) 1 d P B 3
C17 C 0.0129(3) 0.1347(11) 0.8612(8) 0.0266(13) Uani 0.576(2) 1 d P B 3
C18 C -0.0488(2) 0.1979(5) 0.8209(4) 0.0473(13) Uani 0.576(2) 1 d P B 3
H18A H -0.0903 0.1637 0.8521 0.071 Uiso 0.576(2) 1 calc PR B 3
H18B H -0.0510 0.1897 0.7448 0.071 Uiso 0.576(2) 1 calc PR B 3
H18C H -0.0459 0.2820 0.8392 0.071 Uiso 0.576(2) 1 calc PR B 3
C19 C -0.0179(2) -0.0651(4) 0.7742(4) 0.0447(11) Uani 0.576(2) 1 d P B 3
H19A H -0.0107 -0.0485 0.6999 0.067 Uiso 0.576(2) 1 calc PR B 3
H19B H -0.0660 -0.0502 0.7924 0.067 Uiso 0.576(2) 1 calc PR B 3
H19C H -0.0066 -0.1481 0.7885 0.067 Uiso 0.576(2) 1 calc PR B 3
C20 C 0.1078(3) -0.1468(4) 0.9238(4) 0.0405(12) Uani 0.576(2) 1 d P B 3
H20A H 0.0969 -0.1677 0.9961 0.061 Uiso 0.576(2) 1 calc PR B 3
H20B H 0.1575 -0.1519 0.9129 0.061 Uiso 0.576(2) 1 calc PR B 3
H20C H 0.0844 -0.2016 0.8764 0.061 Uiso 0.576(2) 1 calc PR B 3
C21 C 0.1602(2) 0.0746(5) 1.0441(3) 0.0399(11) Uani 0.576(2) 1 d P B 3
H21A H 0.1809 0.1533 1.0514 0.060 Uiso 0.576(2) 1 calc PR B 3
H21B H 0.1958 0.0173 1.0244 0.060 Uiso 0.576(2) 1 calc PR B 3
H21C H 0.1396 0.0509 1.1106 0.060 Uiso 0.576(2) 1 calc PR B 3
C22 C 0.0573(3) 0.2888(4) 0.9956(4) 0.0419(11) Uani 0.576(2) 1 d P B 3
H22A H 0.0383 0.3507 0.9504 0.063 Uiso 0.576(2) 1 calc PR B 3
H22B H 0.1039 0.3109 1.0170 0.063 Uiso 0.576(2) 1 calc PR B 3
H22C H 0.0282 0.2801 1.0576 0.063 Uiso 0.576(2) 1 calc PR B 3
C23 C 0.1556(6) -0.0373(6) 0.6737(9) 0.0247(12) Uani 0.576(2) 1 d P B 3
C24 C 0.2167(6) -0.0040(10) 0.7264(5) 0.0242(13) Uani 0.576(2) 1 d P B 3
C25 C 0.2349(3) 0.1113(11) 0.6905(8) 0.0205(11) Uani 0.576(2) 1 d P B 3
C26 C 0.1852(6) 0.1472(7) 0.6169(7) 0.0207(12) Uani 0.576(2) 1 d P B 3
C27 C 0.1353(3) 0.0598(13) 0.6095(5) 0.0204(11) Uani 0.576(2) 1 d P B 3
C28 C 0.0776(2) 0.0551(4) 0.5311(3) 0.0342(10) Uani 0.576(2) 1 d P B 3
H28A H 0.0777 -0.0222 0.4962 0.051 Uiso 0.576(2) 1 calc PR B 3
H28B H 0.0840 0.1178 0.4791 0.051 Uiso 0.576(2) 1 calc PR B 3
H28C H 0.0336 0.0666 0.5669 0.051 Uiso 0.576(2) 1 calc PR B 3
C29 C 0.1919(2) 0.2556(3) 0.5513(3) 0.0302(9) Uani 0.576(2) 1 d P B 3
H29A H 0.2120 0.3196 0.5929 0.045 Uiso 0.576(2) 1 calc PR B 3
H29B H 0.1464 0.2796 0.5263 0.045 Uiso 0.576(2) 1 calc PR B 3
H29C H 0.2218 0.2387 0.4915 0.045 Uiso 0.576(2) 1 calc PR B 3
C30 C 0.3029(2) 0.1693(4) 0.7158(4) 0.0392(10) Uani 0.576(2) 1 d P B 3
H30A H 0.3397 0.1303 0.6764 0.059 Uiso 0.576(2) 1 calc PR B 3
H30B H 0.3121 0.1618 0.7907 0.059 Uiso 0.576(2) 1 calc PR B 3
H30C H 0.3011 0.2533 0.6968 0.059 Uiso 0.576(2) 1 calc PR B 3
C31 C 0.2628(2) -0.0825(4) 0.7929(5) 0.0452(11) Uani 0.576(2) 1 d P B 3
H31A H 0.3070 -0.0935 0.7576 0.068 Uiso 0.576(2) 1 calc PR B 3
H31B H 0.2407 -0.1596 0.8031 0.068 Uiso 0.576(2) 1 calc PR B 3
H31C H 0.2703 -0.0448 0.8608 0.068 Uiso 0.576(2) 1 calc PR B 3
C32 C 0.1271(2) -0.1618(4) 0.6662(4) 0.0417(13) Uani 0.576(2) 1 d P B 3
H32A H 0.0784 -0.1584 0.6468 0.063 Uiso 0.576(2) 1 calc PR B 3
H32B H 0.1318 -0.2014 0.7339 0.063 Uiso 0.576(2) 1 calc PR B 3
H32C H 0.1526 -0.2062 0.6132 0.063 Uiso 0.576(2) 1 calc PR B 3
C33 C 0.0820(9) 0.1308(13) 0.9606(6) 0.0269(18) Uani 0.424(2) 1 d P B 4
C34 C 0.0977(7) 0.0119(11) 0.9349(11) 0.027(2) Uani 0.424(2) 1 d P B 4
C35 C 0.0500(8) -0.0211(10) 0.8560(9) 0.023(2) Uani 0.424(2) 1 d P B 4
C36 C 0.0094(4) 0.0783(14) 0.8301(6) 0.0233(15) Uani 0.424(2) 1 d P B 4
C37 C 0.0277(6) 0.1713(9) 0.8971(12) 0.0234(18) Uani 0.424(2) 1 d P B 4
C38 C -0.0093(3) 0.2854(6) 0.9107(6) 0.0481(18) Uani 0.424(2) 1 d P B 4
H38A H -0.0278 0.3112 0.8433 0.072 Uiso 0.424(2) 1 calc PR B 4
H38B H 0.0227 0.3454 0.9372 0.072 Uiso 0.424(2) 1 calc PR B 4
H38C H -0.0470 0.2749 0.9604 0.072 Uiso 0.424(2) 1 calc PR B 4
C39 C -0.0523(3) 0.0774(7) 0.7567(5) 0.0465(17) Uani 0.424(2) 1 d P B 4
H39A H -0.0876 0.0239 0.7842 0.070 Uiso 0.424(2) 1 calc PR B 4
H39B H -0.0378 0.0501 0.6875 0.070 Uiso 0.424(2) 1 calc PR B 4
H39C H -0.0712 0.1576 0.7512 0.070 Uiso 0.424(2) 1 calc PR B 4
C40 C 0.0340(4) -0.1484(5) 0.8209(6) 0.0489(19) Uani 0.424(2) 1 d P B 4
H40A H -0.0157 -0.1575 0.8117 0.073 Uiso 0.424(2) 1 calc PR B 4
H40B H 0.0501 -0.2043 0.8741 0.073 Uiso 0.424(2) 1 calc PR B 4
H40C H 0.0574 -0.1646 0.7547 0.073 Uiso 0.424(2) 1 calc PR B 4
C41 C 0.1441(4) -0.0701(8) 0.9943(6) 0.058(2) Uani 0.424(2) 1 d P B 4
H41A H 0.1920 -0.0556 0.9739 0.087 Uiso 0.424(2) 1 calc PR B 4
H41B H 0.1319 -0.1524 0.9785 0.087 Uiso 0.424(2) 1 calc PR B 4
H41C H 0.1389 -0.0558 1.0693 0.087 Uiso 0.424(2) 1 calc PR B 4
C42 C 0.1134(4) 0.1919(8) 1.0519(6) 0.059(2) Uani 0.424(2) 1 d P B 4
H42A H 0.1038 0.1467 1.1155 0.089 Uiso 0.424(2) 1 calc PR B 4
H42B H 0.0939 0.2716 1.0584 0.089 Uiso 0.424(2) 1 calc PR B 4
H42C H 0.1633 0.1977 1.0418 0.089 Uiso 0.424(2) 1 calc PR B 4
C43 C 0.1398(4) 0.0031(17) 0.6337(12) 0.0245(17) Uani 0.424(2) 1 d P B 4
C44 C 0.1885(9) -0.0329(9) 0.7115(7) 0.0198(15) Uani 0.424(2) 1 d P B 4
C45 C 0.2340(4) 0.0612(17) 0.7269(9) 0.0255(15) Uani 0.424(2) 1 d P B 4
C46 C 0.2137(9) 0.1528(7) 0.6555(12) 0.0240(16) Uani 0.424(2) 1 d P B 4
C47 C 0.1565(9) 0.1163(13) 0.6008(6) 0.0256(18) Uani 0.424(2) 1 d P B 4
C48 C 0.1260(4) 0.1799(9) 0.5093(5) 0.055(2) Uani 0.424(2) 1 d P B 4
H48A H 0.1260 0.2654 0.5229 0.083 Uiso 0.424(2) 1 calc PR B 4
H48B H 0.0787 0.1527 0.4984 0.083 Uiso 0.424(2) 1 calc PR B 4
H48C H 0.1534 0.1634 0.4468 0.083 Uiso 0.424(2) 1 calc PR B 4
C49 C 0.2585(4) 0.2618(6) 0.6366(6) 0.054(2) Uani 0.424(2) 1 d P B 4
H49A H 0.3026 0.2374 0.6066 0.081 Uiso 0.424(2) 1 calc PR B 4
H49B H 0.2666 0.3026 0.7030 0.081 Uiso 0.424(2) 1 calc PR B 4
H49C H 0.2350 0.3155 0.5883 0.081 Uiso 0.424(2) 1 calc PR B 4
C50 C 0.2982(3) 0.0574(6) 0.7971(7) 0.0513(19) Uani 0.424(2) 1 d P B 4
H50A H 0.2968 -0.0140 0.8406 0.077 Uiso 0.424(2) 1 calc PR B 4
H50B H 0.2990 0.1277 0.8419 0.077 Uiso 0.424(2) 1 calc PR B 4
H50C H 0.3395 0.0560 0.7535 0.077 Uiso 0.424(2) 1 calc PR B 4
C51 C 0.2024(4) -0.1571(5) 0.7511(5) 0.0487(18) Uani 0.424(2) 1 d P B 4
H51A H 0.2484 -0.1822 0.7292 0.073 Uiso 0.424(2) 1 calc PR B 4
H51B H 0.1680 -0.2116 0.7223 0.073 Uiso 0.424(2) 1 calc PR B 4
H51C H 0.1996 -0.1579 0.8274 0.073 Uiso 0.424(2) 1 calc PR B 4
C52 C 0.0876(3) -0.0761(7) 0.5806(5) 0.0468(18) Uani 0.424(2) 1 d P B 4
H52A H 0.0941 -0.1580 0.6039 0.070 Uiso 0.424(2) 1 calc PR B 4
H52B H 0.0937 -0.0717 0.5048 0.070 Uiso 0.424(2) 1 calc PR B 4
H52C H 0.0411 -0.0497 0.5988 0.070 Uiso 0.424(2) 1 calc PR B 4

loop_
_atom_site_aniso_label
_atom_site_aniso_U_11
_atom_site_aniso_U_22
_atom_site_aniso_U_33
_atom_site_aniso_U_23
_atom_site_aniso_U_13
_atom_site_aniso_U_12
Ti1 0.01584(14) 0.01588(13) 0.01720(13) 0.00036(18) 0.00087(15) -0.00117(13)
C1 0.0296(11) 0.0187(9) 0.0286(11) -0.0042(8) 0.0106(8) -0.0026(8)
C2 0.0332(13) 0.0212(10) 0.0275(10) -0.0005(8) 0.0032(9) 0.0001(9)
Si1 0.0369(4) 0.0260(3) 0.0395(3) 0.0034(3) -0.0035(3) 0.0053(3)
C3 0.099(3) 0.093(3) 0.067(3) -0.028(2) -0.026(2) 0.069(2)
C4 0.088(3) 0.061(2) 0.093(3) 0.0066(19) -0.064(2) 0.0122(19)
C5 0.056(2) 0.106(3) 0.133(4) 0.087(3) -0.004(2) -0.003(2)
C6 0.0194(10) 0.0234(10) 0.0226(10) -0.0088(8) -0.0046(8) -0.0068(8)
C7A 0.044(3) 0.028(3) 0.065(4) -0.016(3) -0.003(3) -0.004(2)
C8A 0.047(4) 0.066(2) 0.049(4) -0.018(3) -0.019(3) -0.015(3)
C9A 0.031(2) 0.040(2) 0.053(3) -0.017(3) 0.003(3) -0.012(2)
C7B 0.055(4) 0.031(4) 0.053(5) -0.011(3) 0.008(4) -0.011(3)
C8B 0.047(4) 0.066(2) 0.049(4) -0.018(3) -0.019(3) -0.015(3)
C9B 0.069(5) 0.027(3) 0.052(4) -0.004(3) 0.012(4) -0.017(3)
C13 0.020(3) 0.030(4) 0.022(3) 0.002(2) 0.005(3) 0.002(3)
C14 0.021(3) 0.028(4) 0.020(2) -0.002(3) 0.0019(18) -0.003(3)
C15 0.015(4) 0.034(4) 0.020(4) 0.010(3) -0.006(3) -0.005(2)
C16 0.016(4) 0.040(7) 0.025(3) 0.017(3) -0.005(2) -0.008(3)
C17 0.016(3) 0.036(6) 0.028(4) 0.006(3) 0.002(3) -0.001(3)
C18 0.018(2) 0.073(4) 0.051(3) 0.020(2) 0.0051(17) 0.011(2)
C19 0.038(2) 0.061(3) 0.035(2) 0.007(3) -0.001(2) -0.024(2)
C20 0.052(3) 0.032(3) 0.038(3) 0.0129(19) 0.006(2) -0.002(2)
C21 0.037(2) 0.057(3) 0.026(2) 0.005(2) -0.0059(18) -0.002(2)
C22 0.045(3) 0.039(3) 0.041(3) -0.007(2) 0.015(2) 0.005(2)
C23 0.028(4) 0.013(3) 0.033(4) -0.004(3) 0.009(3) -0.004(3)
C24 0.018(4) 0.027(6) 0.028(3) -0.001(3) 0.000(3) 0.004(3)
C25 0.014(2) 0.020(3) 0.027(3) -0.006(2) 0.004(3) -0.003(3)
C26 0.020(3) 0.021(4) 0.021(4) 0.000(2) 0.002(3) 0.004(3)
C27 0.026(3) 0.017(3) 0.018(2) -0.005(3) 0.000(2) 0.001(4)
C28 0.033(2) 0.043(3) 0.0263(19) -0.0079(18) -0.0074(17) -0.0038(19)
C29 0.035(2) 0.025(2) 0.030(2) 0.0029(15) 0.0138(18) -0.0040(16)
C30 0.0181(19) 0.049(3) 0.050(3) -0.010(2) 0.0035(17) -0.0017(18)
C31 0.039(2) 0.041(2) 0.055(3) 0.007(3) 0.000(3) 0.0163(18)
C32 0.055(3) 0.020(2) 0.049(3) -0.007(2) 0.011(2) -0.0060(18)
C33 0.040(7) 0.026(6) 0.015(4) -0.001(4) 0.010(5) -0.010(4)
C34 0.024(5) 0.040(10) 0.018(5) 0.010(4) -0.003(4) -0.008(4)
C35 0.029(6) 0.018(4) 0.021(5) 0.001(3) 0.005(5) -0.004(4)
C36 0.021(3) 0.023(4) 0.026(3) 0.002(4) 0.009(3) -0.004(4)
C37 0.022(6) 0.019(4) 0.029(5) 0.002(4) 0.009(4) -0.007(3)
C38 0.049(4) 0.030(3) 0.066(4) -0.003(3) 0.039(3) 0.003(3)
C39 0.029(3) 0.057(4) 0.054(4) 0.001(3) 0.005(3) -0.012(3)
C40 0.061(4) 0.027(3) 0.059(4) -0.013(3) 0.032(3) -0.022(3)
C41 0.051(4) 0.080(6) 0.043(4) 0.032(4) 0.008(3) 0.010(4)
C42 0.083(6) 0.067(6) 0.028(4) -0.009(4) 0.008(3) -0.046(4)
C43 0.025(4) 0.022(7) 0.027(5) -0.011(4) 0.004(4) -0.001(5)
C44 0.023(5) 0.008(4) 0.028(4) -0.004(2) -0.003(4) 0.001(4)
C45 0.011(3) 0.024(5) 0.041(5) -0.007(5) 0.001(3) -0.002(4)
C46 0.032(6) 0.015(4) 0.024(4) 0.003(4) 0.010(3) 0.003(4)
C47 0.030(6) 0.020(6) 0.027(3) -0.005(4) 0.003(5) 0.001(4)
C48 0.090(6) 0.061(5) 0.015(3) -0.002(3) 0.014(3) 0.028(4)
C49 0.058(4) 0.036(3) 0.069(5) -0.014(3) 0.041(4) -0.009(3)
C50 0.019(3) 0.063(4) 0.072(5) -0.028(4) -0.010(3) 0.010(2)
C51 0.073(5) 0.021(3) 0.052(4) 0.003(2) 0.014(3) 0.020(3)
C52 0.035(3) 0.061(4) 0.044(4) -0.037(3) 0.006(3) -0.011(3)

loop_
_atom_type_symbol
_atom_type_description
_atom_type_scat_dispersion_real
_atom_type_scat_dispersion_imag
_atom_type_scat_source
C C 0.0033 0.0016 'International Tables Vol C Tables 4.2.6.8 and 6.1.1.4'
H H 0.0000 0.0000 'International Tables Vol C Tables 4.2.6.8 and 6.1.1.4'
Si Si 0.0817 0.0704 'International Tables Vol C Tables 4.2.6.8 and 6.1.1.4'
Ti Ti 0.2776 0.4457 'International Tables Vol C Tables 4.2.6.8 and 6.1.1.4'

loop_
_geom_angle_atom_site_label_1
_geom_angle_atom_site_label_2
_geom_angle_atom_site_label_3
_geom_angle
C1 Ti1 C27 100.7(4)
C1 Ti1 C45 112.7(5)
C27 Ti1 C45 61.8(3)
C1 Ti1 C46 82.8(3)
C27 Ti1 C46 48.2(3)
C45 Ti1 C46 35.1(3)
C1 Ti1 C13 83.8(2)
C27 Ti1 C13 151.8(3)
C45 Ti1 C13 141.9(4)
C46 Ti1 C13 158.5(4)
C1 Ti1 C14 113.3(3)
C27 Ti1 C14 144.8(5)
C45 Ti1 C14 110.0(5)
C46 Ti1 C14 142.3(6)
C13 Ti1 C14 34.66(19)
C1 Ti1 C17 87.2(3)
C27 Ti1 C17 118.2(4)
C45 Ti1 C17 160.0(6)
C46 Ti1 C17 160.5(6)
C13 Ti1 C17 33.8(2)
C14 Ti1 C17 57.3(2)
C1 Ti1 C36 100.3(4)
C27 Ti1 C36 103.2(3)
C45 Ti1 C36 145.4(6)
C46 Ti1 C36 150.8(5)
C13 Ti1 C36 48.9(2)
C14 Ti1 C36 63.0(2)
C17 Ti1 C36 18.05(18)
C1 Ti1 C47 86.4(3)
C27 Ti1 C47 18.4(3)
C45 Ti1 C47 57.2(3)
C46 Ti1 C47 33.4(3)
C13 Ti1 C47 160.9(5)
C14 Ti1 C47 160.2(4)
C17 Ti1 C47 129.5(5)
C36 Ti1 C47 117.5(6)
C1 Ti1 C44 138.7(2)
C27 Ti1 C44 48.5(2)
C45 Ti1 C44 33.9(3)
C46 Ti1 C44 56.4(3)
C13 Ti1 C44 136.9(3)
C14 Ti1 C44 104.1(3)
C17 Ti1 C44 129.1(5)
C36 Ti1 C44 112.2(6)
C47 Ti1 C44 56.5(3)
C1 Ti1 C43 117.9(6)
C27 Ti1 C43 17.2(3)
C45 Ti1 C43 56.8(3)
C46 Ti1 C43 55.4(3)
C13 Ti1 C43 146.0(3)
C14 Ti1 C43 128.1(6)
C17 Ti1 C43 116.5(4)
C36 Ti1 C43 99.1(4)
C47 Ti1 C43 33.2(3)
C44 Ti1 C43 34.5(3)
C1 Ti1 C33 97.3(4)
C27 Ti1 C33 154.7(4)
C45 Ti1 C33 125.9(6)
C46 Ti1 C33 153.0(6)
C13 Ti1 C33 17.0(3)
C14 Ti1 C33 17.9(3)
C17 Ti1 C33 45.1(3)
C36 Ti1 C33 55.9(3)
C47 Ti1 C33 172.8(6)
C44 Ti1 C33 121.7(5)
C43 Ti1 C33 141.0(5)
C1 Ti1 H2 58.0(8)
C27 Ti1 H2 125.4(8)
C45 Ti1 H2 80.3(8)
C46 Ti1 H2 77.9(8)
C13 Ti1 H2 80.7(7)
C14 Ti1 H2 82.6(8)
C17 Ti1 H2 110.7(8)
C36 Ti1 H2 128.4(8)
C47 Ti1 H2 107.7(9)
C44 Ti1 H2 112.8(9)
C43 Ti1 H2 132.4(7)
C33 Ti1 H2 79.4(7)
C2 C1 Si1 132.78(19)
C2 C1 Ti1 83.50(15)
Si1 C1 Ti1 143.71(12)
C1 C2 C6 138.4(2)
C1 C2 Ti1 64.23(13)
C6 C2 Ti1 157.33(17)
C1 C2 H2 116.3(13)
C6 C2 H2 105.2(13)
Ti1 C2 H2 52.2(13)
C4 Si1 C5 104.9(2)
C4 Si1 C1 111.57(13)
C5 Si1 C1 113.44(14)
C4 Si1 C3 104.6(2)
C5 Si1 C3 107.6(3)
C1 Si1 C3 114.00(14)
Si1 C3 H3A 109.5
Si1 C3 H3B 109.5
H3A C3 H3B 109.5
Si1 C3 H3C 109.5
H3A C3 H3C 109.5
H3B C3 H3C 109.5
Si1 C4 H4A 109.5
Si1 C4 H4B 109.5
H4A C4 H4B 109.5
Si1 C4 H4C 109.5
H4A C4 H4C 109.5
H4B C4 H4C 109.5
Si1 C5 H5A 109.5
Si1 C5 H5B 109.5
H5A C5 H5B 109.5
Si1 C5 H5C 109.5
H5A C5 H5C 109.5
H5B C5 H5C 109.5
C2 C6 C8B 111.6(5)
C2 C6 C7A 113.3(2)
C8B C6 C7A 127.4(5)
C2 C6 C8A 113.3(4)
C7A C6 C8A 111.2(4)
C2 C6 C9B 112.8(3)
C8B C6 C9B 114.9(6)
C7A C6 C9B 69.9(4)
C8A C6 C9B 128.0(5)
C2 C6 C9A 110.1(2)
C8B C6 C9A 84.7(5)
C7A C6 C9A 104.0(3)
C8A C6 C9A 104.2(4)
C2 C6 C7B 109.7(3)
C8B C6 C7B 104.5(5)
C8A C6 C7B 83.4(4)
C9B C6 C7B 102.4(4)
C9A C6 C7B 132.0(3)
C6 C7A H7A 109.5
C6 C7A H7B 109.5
C6 C7A H7C 109.5
C6 C8A H8A 109.5
C6 C8A H8B 109.5
C6 C8A H8C 109.5
C6 C9A H9A 109.5
C6 C9A H9B 109.5
C6 C9A H9C 109.5
C6 C7B H7D 109.5
C6 C7B H7E 109.5
H7D C7B H7E 109.5
C6 C7B H7F 109.5
H7D C7B H7F 109.5
H7E C7B H7F 109.5
C6 C8B H8D 109.5
C6 C8B H8E 109.5
H8D C8B H8E 109.5
C6 C8B H8F 109.5
H8D C8B H8F 109.5
H8E C8B H8F 109.5
C6 C9B H9D 109.5
C6 C9B H9E 109.5
H9D C9B H9E 109.5
C6 C9B H9F 109.5
H9D C9B H9F 109.5
H9E C9B H9F 109.5
C17 C13 C14 109.2(6)
C17 C13 C22 126.4(12)
C14 C13 C22 123.9(11)
C17 C13 Ti1 73.4(3)
C14 C13 Ti1 72.7(3)
C22 C13 Ti1 126.2(4)
C15 C14 C13 106.0(6)
C15 C14 C21 125.4(10)
C13 C14 C21 128.1(11)
C15 C14 Ti1 74.5(3)
C13 C14 Ti1 72.6(3)
C21 C14 Ti1 124.7(4)
C14 C15 C16 110.6(7)
C14 C15 C20 122.5(10)
C16 C15 C20 125.7(12)
C14 C15 Ti1 71.7(3)
C16 C15 Ti1 73.3(3)
C20 C15 Ti1 132.1(4)
C15 C16 C17 105.8(6)
C15 C16 C19 128.5(13)
C17 C16 C19 124.7(13)
C15 C16 Ti1 72.9(3)
C17 C16 Ti1 71.5(3)
C19 C16 Ti1 129.2(4)
C13 C17 C16 108.3(5)
C13 C17 C18 128.2(13)
C16 C17 C18 122.8(13)
C13 C17 Ti1 72.8(3)
C16 C17 Ti1 74.0(3)
C18 C17 Ti1 126.3(3)
C24 C23 C27 107.7(6)
C24 C23 C32 125.7(13)
C27 C23 C32 125.1(13)
C24 C23 Ti1 74.0(3)
C27 C23 Ti1 70.1(3)
C32 C23 Ti1 132.4(3)
C23 C24 C25 107.2(5)
C23 C24 C31 127.3(13)
C25 C24 C31 124.5(13)
C23 C24 Ti1 72.5(3)
C25 C24 Ti1 72.8(3)
C31 C24 Ti1 128.8(4)
C26 C25 C24 108.0(5)
C26 C25 C30 128.2(14)
C24 C25 C30 123.0(14)
C26 C25 Ti1 72.3(3)
C24 C25 Ti1 73.5(3)
C30 C25 Ti1 128.1(3)
C27 C26 C25 108.7(5)
C27 C26 C29 127.3(13)
C25 C26 C29 123.6(14)
C27 C26 Ti1 70.9(3)
C25 C26 Ti1 74.1(3)
C29 C26 Ti1 126.3(3)
C26 C27 C23 108.2(6)
C26 C27 C28 126.3(13)
C23 C27 C28 124.3(12)
C26 C27 Ti1 75.5(3)
C23 C27 Ti1 75.5(3)
C28 C27 Ti1 124.9(3)
C37 C33 C34 109.6(8)
C37 C33 C42 127.6(18)
C34 C33 C42 122(2)
C37 C33 Ti1 73.4(4)
C34 C33 Ti1 73.4(4)
C42 C33 Ti1 126.3(6)
C33 C34 C35 105.8(9)
C33 C34 C41 126.7(19)
C35 C34 C41 126.3(15)
C33 C34 Ti1 72.7(5)
C35 C34 Ti1 73.7(4)
C41 C34 Ti1 128.2(6)
C36 C35 C34 108.9(8)
C36 C35 C40 124.1(15)
C34 C35 C40 125.8(15)
C36 C35 Ti1 71.4(4)
C34 C35 Ti1 72.5(5)
C40 C35 Ti1 132.0(5)
C37 C36 C35 108.0(9)
C37 C36 C39 125.6(14)
C35 C36 C39 125.4(13)
C37 C36 Ti1 74.2(4)
C35 C36 Ti1 74.8(5)
C39 C36 Ti1 125.5(5)
C36 C37 C33 107.5(8)
C36 C37 C38 126.8(16)
C33 C37 C38 125.2(16)
C36 C37 Ti1 72.1(5)
C33 C37 Ti1 72.9(4)
C38 C37 Ti1 127.1(4)
C47 C43 C44 108.6(7)
C47 C43 C52 124(2)
C44 C43 C52 126(2)
C47 C43 Ti1 73.3(4)
C44 C43 Ti1 72.7(3)
C52 C43 Ti1 129.0(4)
C45 C44 C43 107.5(7)
C45 C44 C51 123.0(18)
C43 C44 C51 127.8(19)
C45 C44 Ti1 71.5(4)
C43 C44 Ti1 72.9(4)
C51 C44 Ti1 132.7(5)
C44 C45 C46 106.4(7)
C44 C45 C50 125.1(18)
C46 C45 C50 128.0(18)
C44 C45 Ti1 74.6(4)
C46 C45 Ti1 72.8(4)
C50 C45 Ti1 123.9(5)
C47 C46 C45 109.3(7)
C47 C46 C49 128.4(17)
C45 C46 C49 121.6(19)
C47 C46 Ti1 74.5(4)
C45 C46 Ti1 72.2(4)
C49 C46 Ti1 126.8(4)
C46 C47 C43 108.1(8)
C46 C47 C48 125.1(17)
C43 C47 C48 126.1(19)
C46 C47 Ti1 72.1(4)
C43 C47 Ti1 73.5(4)
C48 C47 Ti1 128.2(5)

loop_
_geom_bond_atom_site_label_1
_geom_bond_atom_site_label_2
_geom_bond_distance
Ti1 C1 2.206(2)
Ti1 C27 2.374(5)
Ti1 C45 2.378(6)
Ti1 C46 2.386(6)
Ti1 C13 2.393(5)
Ti1 C14 2.394(5)
Ti1 C17 2.401(5)
Ti1 C36 2.407(7)
Ti1 C47 2.417(7)
Ti1 C44 2.417(6)
Ti1 C43 2.420(6)
Ti1 C33 2.428(6)
Ti1 H2 1.97(3)
C1 C2 1.308(3)
C1 Si1 1.853(2)
C2 C6 1.520(3)
C2 H2 1.08(3)
Si1 C4 1.841(4)
Si1 C5 1.847(4)
Si1 C3 1.855(3)
C3 H3A 0.9800
C3 H3B 0.9800
C3 H3C 0.9800
C4 H4A 0.9800
C4 H4B 0.9800
C4 H4C 0.9800
C5 H5A 0.9800
C5 H5B 0.9800
C5 H5C 0.9800
C6 C8B 1.520(8)
C6 C7A 1.521(5)
C6 C8A 1.523(6)
C6 C9B 1.535(6)
C6 C9A 1.640(5)
C6 C7B 1.656(6)
C7A H7A 0.9800
C7A H7B 0.9800
C7A H7C 0.9800
C8A H8A 0.9800
C8A H8B 0.9800
C8A H8C 0.9800
C9A H9A 0.9800
C9A H9B 0.9800
C9A H9C 0.9800
C7B H7D 0.9800
C7B H7E 0.9800
C7B H7F 0.9800
C8B H8D 0.9800
C8B H8E 0.9800
C8B H8F 0.9800
C9B H9D 0.9800
C9B H9E 0.9800
C9B H9F 0.9800
C13 C17 1.393(9)
C13 C14 1.426(8)
C13 C22 1.515(8)
C14 C15 1.403(9)
C14 C21 1.508(7)
C15 C16 1.413(8)
C15 C20 1.544(9)
C16 C17 1.435(9)
C16 C19 1.485(8)
C17 C18 1.490(7)
C18 H18A 0.9800
C18 H18B 0.9800
C18 H18C 0.9800
C19 H19A 0.9800
C19 H19B 0.9800
C19 H19C 0.9800
C20 H20A 0.9800
C20 H20B 0.9800
C20 H20C 0.9800
C21 H21A 0.9800
C21 H21B 0.9800
C21 H21C 0.9800
C22 H22A 0.9800
C22 H22B 0.9800
C22 H22C 0.9800
C23 C24 1.417(8)
C23 C27 1.426(9)
C23 C32 1.515(7)
C24 C25 1.425(8)
C24 C31 1.522(8)
C25 C26 1.410(8)
C25 C30 1.512(6)
C26 C27 1.388(9)
C26 C29 1.490(7)
C27 C28 1.508(7)
C28 H28A 0.9800
C28 H28B 0.9800
C28 H28C 0.9800
C29 H29A 0.9800
C29 H29B 0.9800
C29 H29C 0.9800
C30 H30A 0.9800
C30 H30B 0.9800
C30 H30C 0.9800
C31 H31A 0.9800
C31 H31B 0.9800
C31 H31C 0.9800
C32 H32A 0.9800
C32 H32B 0.9800
C32 H32C 0.9800
C33 C37 1.410(14)
C33 C34 1.416(14)
C33 C42 1.490(11)
C34 C35 1.422(12)
C34 C41 1.501(14)
C35 C36 1.412(11)
C35 C40 1.538(10)
C36 C37 1.402(11)
C36 C39 1.526(11)
C37 C38 1.485(10)
C38 H38A 0.9800
C38 H38B 0.9800
C38 H38C 0.9800
C39 H39A 0.9800
C39 H39B 0.9800
C39 H39C 0.9800
C40 H40A 0.9800
C40 H40B 0.9800
C40 H40C 0.9800
C41 H41A 0.9800
C41 H41B 0.9800
C41 H41C 0.9800
C42 H42A 0.9800
C42 H42B 0.9800
C42 H42C 0.9800
C43 C47 1.384(13)
C43 C44 1.434(12)
C43 C52 1.516(9)
C44 C45 1.397(10)
C44 C51 1.516(9)
C45 C46 1.436(11)
C45 C50 1.539(10)
C46 C47 1.379(12)
C46 C49 1.527(10)
C47 C48 1.498(11)
C48 H48A 0.9800
C48 H48B 0.9800
C48 H48C 0.9800
C49 H49A 0.9800
C49 H49B 0.9800
C49 H49C 0.9800
C50 H50A 0.9800
C50 H50B 0.9800
C50 H50C 0.9800
C51 H51A 0.9800
C51 H51B 0.9800
C51 H51C 0.9800
C52 H52A 0.9800
C52 H52B 0.9800
C52 H52C 0.9800

loop_
_geom_torsion_atom_site_label_1
_geom_torsion_atom_site_label_2
_geom_torsion_atom_site_label_3
_geom_torsion_atom_site_label_4
_geom_torsion
C27 Ti1 C1 C2 -127.1(2)
C45 Ti1 C1 C2 -63.4(3)
C46 Ti1 C1 C2 -82.1(5)
C13 Ti1 C1 C2 81.0(3)
C14 Ti1 C1 C2 62.3(2)
C17 Ti1 C1 C2 114.7(3)
C36 Ti1 C1 C2 127.2(3)
C47 Ti1 C1 C2 -115.5(5)
C44 Ti1 C1 C2 -90.8(7)
C43 Ti1 C1 C2 -126.6(2)
C33 Ti1 C1 C2 70.7(4)
C27 Ti1 C1 Si1 52.0(3)
C45 Ti1 C1 Si1 115.7(3)
C46 Ti1 C1 Si1 96.9(5)
C13 Ti1 C1 Si1 -99.9(3)
C14 Ti1 C1 Si1 -118.6(2)
C17 Ti1 C1 Si1 -66.2(4)
C36 Ti1 C1 Si1 -53.7(3)
C47 Ti1 C1 Si1 63.6(5)
C44 Ti1 C1 Si1 88.3(7)
C43 Ti1 C1 Si1 52.4(3)
C33 Ti1 C1 Si1 -110.2(4)
Si1 C1 C2 C6 1.4(4)
Ti1 C1 C2 C6 -179.3(3)
Si1 C1 C2 Ti1 -179.3(2)
C27 Ti1 C2 C1 62.8(2)
C45 Ti1 C2 C1 124.0(4)
C46 Ti1 C2 C1 92.8(6)
C13 Ti1 C2 C1 -94.3(3)
C14 Ti1 C2 C1 -125.1(2)
C17 Ti1 C2 C1 -67.3(2)
C36 Ti1 C2 C1 -62.5(3)
C47 Ti1 C2 C1 66.3(4)
C44 Ti1 C2 C1 120.8(4)
C43 Ti1 C2 C1 74.5(6)
C33 Ti1 C2 C1 -110.3(5)
C1 Ti1 C2 C6 178.8(5)
C27 Ti1 C2 C6 -118.3(4)
C45 Ti1 C2 C6 -57.2(5)
C46 Ti1 C2 C6 -88.4(7)
C13 Ti1 C2 C6 84.5(5)
C14 Ti1 C2 C6 53.7(4)
C17 Ti1 C2 C6 111.5(4)
C36 Ti1 C2 C6 116.4(5)
C47 Ti1 C2 C6 -114.9(5)
C44 Ti1 C2 C6 -60.4(5)
C43 Ti1 C2 C6 -106.7(7)
C33 Ti1 C2 C6 68.6(6)
C2 C1 Si1 C4 176.8(3)
Ti1 C1 Si1 C4 -1.9(3)
C2 C1 Si1 C5 58.6(3)
Ti1 C1 Si1 C5 -120.2(3)
C2 C1 Si1 C3 -65.0(3)
Ti1 C1 Si1 C3 116.2(3)
C1 C2 C6 C8B -169.8(5)
Ti1 C2 C6 C8B 11.8(7)
C1 C2 C6 C7A 38.4(5)
Ti1 C2 C6 C7A -140.0(5)
C1 C2 C6 C8A 166.1(4)
Ti1 C2 C6 C8A -12.3(6)
C1 C2 C6 C9B -38.6(5)
Ti1 C2 C6 C9B 143.0(5)
C1 C2 C6 C9A -77.7(4)
Ti1 C2 C6 C9A 103.9(4)
C1 C2 C6 C7B 74.9(5)
Ti1 C2 C6 C7B -103.5(5)
C1 Ti1 C13 C17 94.3(7)
C27 Ti1 C13 C17 -7.0(13)
C45 Ti1 C13 C17 -146.3(9)
C46 Ti1 C13 C17 146.1(14)
C14 Ti1 C13 C17 -116.9(6)
C36 Ti1 C13 C17 -15.1(4)
C47 Ti1 C13 C17 34.5(17)
C44 Ti1 C13 C17 -93.6(11)
C43 Ti1 C13 C17 -38.6(14)
C33 Ti1 C13 C17 -123.2(11)
C1 Ti1 C13 C14 -148.8(6)
C27 Ti1 C13 C14 110.0(11)
C45 Ti1 C13 C14 -29.4(9)
C46 Ti1 C13 C14 -97.0(15)
C17 Ti1 C13 C14 116.9(6)
C36 Ti1 C13 C14 101.8(5)
C47 Ti1 C13 C14 151.4(15)
C44 Ti1 C13 C14 23.3(10)
C43 Ti1 C13 C14 78.3(13)
C33 Ti1 C13 C14 -6.3(8)
C1 Ti1 C13 C22 -29.1(9)
C27 Ti1 C13 C22 -130.3(9)
C45 Ti1 C13 C22 90.3(12)
C46 Ti1 C13 C22 23(2)
C14 Ti1 C13 C22 119.7(13)
C17 Ti1 C13 C22 -123.4(15)
C36 Ti1 C13 C22 -138.5(14)
C47 Ti1 C13 C22 -88.9(17)
C44 Ti1 C13 C22 143.0(10)
C43 Ti1 C13 C22 -162.0(11)
C33 Ti1 C13 C22 113.4(13)
C17 C13 C14 C15 -2.7(7)
C22 C13 C14 C15 170.0(5)
Ti1 C13 C14 C15 -67.6(4)
C17 C13 C14 C21 -174.2(5)
C22 C13 C14 C21 -1.5(9)
Ti1 C13 C14 C21 120.9(6)
C17 C13 C14 Ti1 64.9(4)
C22 C13 C14 Ti1 -122.4(5)
C1 Ti1 C14 C15 146.8(4)
C27 Ti1 C14 C15 -17.0(7)
C45 Ti1 C14 C15 -86.1(6)
C46 Ti1 C14 C15 -103.7(5)
C13 Ti1 C14 C15 112.7(6)
C17 Ti1 C14 C15 76.6(5)
C36 Ti1 C14 C15 56.8(5)
C47 Ti1 C14 C15 -39.8(16)
C44 Ti1 C14 C15 -51.1(7)
C43 Ti1 C14 C15 -23.2(6)
C33 Ti1 C14 C15 118.7(11)
C1 Ti1 C14 C13 34.1(6)
C27 Ti1 C14 C13 -129.7(6)
C45 Ti1 C14 C13 161.2(6)
C46 Ti1 C14 C13 143.6(5)
C17 Ti1 C14 C13 -36.1(4)
C36 Ti1 C14 C13 -55.9(4)
C47 Ti1 C14 C13 -152.5(16)
C44 Ti1 C14 C13 -163.8(7)
C43 Ti1 C14 C13 -135.9(6)
C33 Ti1 C14 C13 6.0(8)
C1 Ti1 C14 C21 -90.6(9)
C27 Ti1 C14 C21 105.5(8)
C45 Ti1 C14 C21 36.5(11)
C46 Ti1 C14 C21 18.9(13)
C13 Ti1 C14 C21 -124.7(13)
C17 Ti1 C14 C21 -160.8(14)
C36 Ti1 C14 C21 179.4(13)
C47 Ti1 C14 C21 82.8(18)
C44 Ti1 C14 C21 71.4(10)
C43 Ti1 C14 C21 99.4(9)
C33 Ti1 C14 C21 -118.7(19)
C13 C14 C15 C16 2.9(7)
C21 C14 C15 C16 174.7(5)
Ti1 C14 C15 C16 -63.4(4)
C13 C14 C15 C20 -164.9(5)
C21 C14 C15 C20 6.9(9)
Ti1 C14 C15 C20 128.8(6)
C13 C14 C15 Ti1 66.3(4)
C21 C14 C15 Ti1 -121.9(5)
C1 Ti1 C15 C14 -50.2(7)
C27 Ti1 C15 C14 169.5(5)
C45 Ti1 C15 C14 104.5(5)
C46 Ti1 C15 C14 118.2(8)
C13 Ti1 C15 C14 -39.4(4)
C17 Ti1 C15 C14 -80.4(5)
C36 Ti1 C15 C14 -101.6(6)
C47 Ti1 C15 C14 163.6(6)
C44 Ti1 C15 C14 130.3(7)
C43 Ti1 C15 C14 161.9(6)
C33 Ti1 C15 C14 -22.4(6)
C1 Ti1 C15 C16 68.8(10)
C27 Ti1 C15 C16 -71.4(7)
C45 Ti1 C15 C16 -136.4(7)
C46 Ti1 C15 C16 -122.7(9)
C13 Ti1 C15 C16 79.7(5)
C14 Ti1 C15 C16 119.1(7)
C17 Ti1 C15 C16 38.7(4)
C36 Ti1 C15 C16 17.5(4)
C47 Ti1 C15 C16 -77.3(9)
C44 Ti1 C15 C16 -110.6(9)
C43 Ti1 C15 C16 -79.1(8)
C33 Ti1 C15 C16 96.6(6)
C1 Ti1 C15 C20 -167.9(7)
C27 Ti1 C15 C20 51.9(11)
C45 Ti1 C15 C20 -13.1(11)
C46 Ti1 C15 C20 0.6(15)
C13 Ti1 C15 C20 -157.0(14)
C14 Ti1 C15 C20 -117.6(13)
C17 Ti1 C15 C20 162.0(15)
C36 Ti1 C15 C20 140.8(15)
C47 Ti1 C15 C20 46.0(12)
C44 Ti1 C15 C20 12.7(11)
C43 Ti1 C15 C20 44.2(11)
C33 Ti1 C15 C20 -140.0(17)
C14 C15 C16 C17 -2.0(6)
C20 C15 C16 C17 165.4(6)
Ti1 C15 C16 C17 -64.4(4)
C14 C15 C16 C19 -170.6(6)
C20 C15 C16 C19 -3.2(11)
Ti1 C15 C16 C19 127.0(6)
C14 C15 C16 Ti1 62.4(4)
C20 C15 C16 Ti1 -130.2(7)
C1 Ti1 C16 C15 -135.3(8)
C27 Ti1 C16 C15 117.2(8)
C45 Ti1 C16 C15 56.3(8)
C46 Ti1 C16 C15 100.7(10)
C13 Ti1 C16 C15 -76.9(5)
C14 Ti1 C16 C15 -35.3(4)
C17 Ti1 C16 C15 -113.7(5)
C36 Ti1 C16 C15 -136.8(9)
C47 Ti1 C16 C15 123.4(7)
C44 Ti1 C16 C15 68.5(8)
C43 Ti1 C16 C15 102.6(9)
C33 Ti1 C16 C15 -56.6(5)
C1 Ti1 C16 C17 -21.5(7)
C27 Ti1 C16 C17 -129.0(7)
C45 Ti1 C16 C17 170.1(7)
C46 Ti1 C16 C17 -145.6(10)
C13 Ti1 C16 C17 36.9(3)
C14 Ti1 C16 C17 78.5(4)
C36 Ti1 C16 C17 -23.0(6)
C47 Ti1 C16 C17 -122.9(6)
C44 Ti1 C16 C17 -177.7(7)
C43 Ti1 C16 C17 -143.7(8)
C33 Ti1 C16 C17 57.1(5)
C1 Ti1 C16 C19 98.5(10)
C27 Ti1 C16 C19 -8.9(11)
C45 Ti1 C16 C19 -69.8(11)
C46 Ti1 C16 C19 -25.5(16)
C13 Ti1 C16 C19 156.9(15)
C14 Ti1 C16 C19 -161.5(15)
C17 Ti1 C16 C19 120.1(16)
C36 Ti1 C16 C19 97.1(16)
C47 Ti1 C16 C19 -2.8(12)
C44 Ti1 C16 C19 -57.7(11)
C43 Ti1 C16 C19 -23.6(12)
C33 Ti1 C16 C19 177.2(17)
C14 C13 C17 C16 1.6(6)
C22 C13 C17 C16 -170.9(5)
Ti1 C13 C17 C16 66.0(4)
C14 C13 C17 C18 172.6(5)
C22 C13 C17 C18 0.1(10)
Ti1 C13 C17 C18 -123.0(5)
C14 C13 C17 Ti1 -64.4(4)
C22 C13 C17 Ti1 123.1(6)
C15 C16 C17 C13 0.2(6)
C19 C16 C17 C13 169.4(5)
Ti1 C16 C17 C13 -65.2(4)
C15 C16 C17 C18 -171.4(5)
C19 C16 C17 C18 -2.2(9)
Ti1 C16 C17 C18 123.2(5)
C15 C16 C17 Ti1 65.4(4)
C19 C16 C17 Ti1 -125.4(5)
C1 Ti1 C17 C13 -83.0(7)
C27 Ti1 C17 C13 176.3(7)
C45 Ti1 C17 C13 91.8(16)
C46 Ti1 C17 C13 -142.4(8)
C14 Ti1 C17 C13 37.1(4)
C36 Ti1 C17 C13 140.5(9)
C47 Ti1 C17 C13 -166.1(6)
C44 Ti1 C17 C13 118.5(9)
C43 Ti1 C17 C13 157.0(9)
C33 Ti1 C17 C13 20.2(3)
C1 Ti1 C17 C16 161.4(7)
C27 Ti1 C17 C16 60.7(7)
C45 Ti1 C17 C16 -23.8(16)
C46 Ti1 C17 C16 102.0(8)
C13 Ti1 C17 C16 -115.6(5)
C14 Ti1 C17 C16 -78.5(4)
C36 Ti1 C17 C16 24.9(7)
C47 Ti1 C17 C16 78.3(7)
C44 Ti1 C17 C16 2.9(9)
C43 Ti1 C17 C16 41.5(9)
C33 Ti1 C17 C16 -95.4(4)
C1 Ti1 C17 C18 42.1(11)
C27 Ti1 C17 C18 -58.6(13)
C45 Ti1 C17 C18 -143.1(7)
C46 Ti1 C17 C18 -17(2)
C13 Ti1 C17 C18 125.1(17)
C14 Ti1 C17 C18 162.2(16)
C36 Ti1 C17 C18 -94.3(19)
C47 Ti1 C17 C18 -41.0(14)
C44 Ti1 C17 C18 -116.4(10)
C43 Ti1 C17 C18 -77.8(13)
C33 Ti1 C17 C18 145.3(17)
C1 Ti1 C23 C24 99.8(8)
C27 Ti1 C23 C24 116.1(6)
C45 Ti1 C23 C24 17.1(4)
C46 Ti1 C23 C24 58.2(5)
C13 Ti1 C23 C24 -109.2(6)
C14 Ti1 C23 C24 -80.3(5)
C17 Ti1 C23 C24 -144.1(5)
C36 Ti1 C23 C24 -145.2(6)
C47 Ti1 C23 C24 96.6(5)
C44 Ti1 C23 C24 -13.6(7)
C43 Ti1 C23 C24 126.2(9)
C33 Ti1 C23 C24 -90.9(7)
C1 Ti1 C23 C27 -16.4(9)
C45 Ti1 C23 C27 -99.0(6)
C46 Ti1 C23 C27 -58.0(5)
C13 Ti1 C23 C27 134.7(6)
C14 Ti1 C23 C27 163.5(5)
C17 Ti1 C23 C27 99.8(5)
C36 Ti1 C23 C27 98.7(6)
C47 Ti1 C23 C27 -19.5(5)
C44 Ti1 C23 C27 -129.7(9)
C43 Ti1 C23 C27 10.1(7)
C33 Ti1 C23 C27 153.0(7)
C1 Ti1 C23 C32 -136.2(10)
C27 Ti1 C23 C32 -119.9(18)
C45 Ti1 C23 C32 141(2)
C46 Ti1 C23 C32 -177.8(19)
C13 Ti1 C23 C32 14.8(17)
C14 Ti1 C23 C32 43.7(14)
C17 Ti1 C23 C32 -20.1(14)
C36 Ti1 C23 C32 -21.2(13)
C47 Ti1 C23 C32 -139(2)
C44 Ti1 C23 C32 110(2)
C43 Ti1 C23 C32 -110(2)
C33 Ti1 C23 C32 33.1(16)
C27 C23 C24 C25 -2.6(6)
C32 C23 C24 C25 163.9(6)
Ti1 C23 C24 C25 -65.0(3)
C27 C23 C24 C31 -171.7(5)
C32 C23 C24 C31 -5.2(9)
Ti1 C23 C24 C31 125.9(5)
C27 C23 C24 Ti1 62.4(4)
C32 C23 C24 Ti1 -131.1(6)
C1 Ti1 C24 C23 -111.9(8)
C27 Ti1 C24 C23 -37.4(4)
C45 Ti1 C24 C23 -137.3(10)
C46 Ti1 C24 C23 -98.5(6)
C13 Ti1 C24 C23 110.5(5)
C14 Ti1 C24 C23 110.5(6)
C17 Ti1 C24 C23 57.0(7)
C36 Ti1 C24 C23 44.2(6)
C47 Ti1 C24 C23 -59.0(5)
C44 Ti1 C24 C23 16.5(8)
C43 Ti1 C24 C23 -20.0(4)
C33 Ti1 C24 C23 112.7(5)
C1 Ti1 C24 C25 3.2(9)
C27 Ti1 C24 C25 77.6(4)
C45 Ti1 C24 C25 -22.3(8)
C46 Ti1 C24 C25 16.5(4)
C13 Ti1 C24 C25 -134.5(5)
C14 Ti1 C24 C25 -134.4(7)
C17 Ti1 C24 C25 172.0(7)
C36 Ti1 C24 C25 159.3(6)
C47 Ti1 C24 C25 56.1(4)
C44 Ti1 C24 C25 131.5(11)
C43 Ti1 C24 C25 95.0(5)
C33 Ti1 C24 C25 -132.3(6)
C1 Ti1 C24 C31 123.9(9)
C27 Ti1 C24 C31 -161.6(16)
C45 Ti1 C24 C31 99(2)
C46 Ti1 C24 C31 137.2(19)
C13 Ti1 C24 C31 -13.7(15)
C14 Ti1 C24 C31 -13.7(12)
C17 Ti1 C24 C31 -67.2(14)
C36 Ti1 C24 C31 -80.0(12)
C47 Ti1 C24 C31 176.8(18)
C44 Ti1 C24 C31 -107.7(16)
C43 Ti1 C24 C31 -144.2(18)
C33 Ti1 C24 C31 -11.5(13)
C23 C24 C25 C26 0.2(6)
C31 C24 C25 C26 169.7(6)
Ti1 C24 C25 C26 -64.6(3)
C23 C24 C25 C30 -170.1(4)
C31 C24 C25 C30 -0.6(9)
Ti1 C24 C25 C30 125.1(4)
C23 C24 C25 Ti1 64.8(4)
C31 C24 C25 Ti1 -125.7(6)
C1 Ti1 C25 C26 -62.0(7)
C27 Ti1 C25 C26 36.4(3)
C45 Ti1 C25 C26 140.2(9)
C46 Ti1 C25 C26 -21.6(7)
C13 Ti1 C25 C26 -151.5(6)
C14 Ti1 C25 C26 173.4(7)
C36 Ti1 C25 C26 71.9(16)
C47 Ti1 C25 C26 16.4(3)
C44 Ti1 C25 C26 99.1(4)
C43 Ti1 C25 C26 57.0(5)
C33 Ti1 C25 C26 -171.2(6)
C1 Ti1 C25 C24 -177.6(7)
C27 Ti1 C25 C24 -79.2(4)
C45 Ti1 C25 C24 24.6(7)
C46 Ti1 C25 C24 -137.2(8)
C13 Ti1 C25 C24 93.0(6)
C14 Ti1 C25 C24 57.8(7)
C36 Ti1 C25 C24 -43.6(16)
C47 Ti1 C25 C24 -99.1(5)
C44 Ti1 C25 C24 -16.5(3)
C43 Ti1 C25 C24 -58.6(4)
C33 Ti1 C25 C24 73.2(7)
C1 Ti1 C25 C30 63.2(11)
C27 Ti1 C25 C30 161.6(17)
C45 Ti1 C25 C30 -94.6(17)
C46 Ti1 C25 C30 104(2)
C13 Ti1 C25 C30 -26.3(18)
C14 Ti1 C25 C30 -61.4(13)
C36 Ti1 C25 C30 -162.9(7)
C47 Ti1 C25 C30 141.6(18)
C44 Ti1 C25 C30 -135.7(17)
C43 Ti1 C25 C30 -177.9(19)
C33 Ti1 C25 C30 -46.0(15)
C24 C25 C26 C27 2.4(6)
C30 C25 C26 C27 172.0(5)
Ti1 C25 C26 C27 -63.0(4)
C24 C25 C26 C29 -171.3(5)
C30 C25 C26 C29 -1.6(9)
Ti1 C25 C26 C29 123.4(5)
C24 C25 C26 Ti1 65.4(3)
C30 C25 C26 Ti1 -125.0(5)
C1 Ti1 C26 C27 -125.8(7)
C45 Ti1 C26 C27 101.9(5)
C46 Ti1 C26 C27 138.9(9)
C13 Ti1 C26 C27 -122.1(13)
C14 Ti1 C26 C27 102.3(14)
C17 Ti1 C26 C27 -53.3(7)
C36 Ti1 C26 C27 -30.4(8)
C47 Ti1 C26 C27 -16.7(8)
C44 Ti1 C26 C27 61.3(4)
C43 Ti1 C26 C27 20.2(4)
C1 Ti1 C26 C25 117.3(8)
C27 Ti1 C26 C25 -116.8(5)
C45 Ti1 C26 C25 -14.9(3)
C46 Ti1 C26 C25 22.1(6)
C13 Ti1 C26 C25 121.1(12)
C14 Ti1 C26 C25 -14.5(16)
C17 Ti1 C26 C25 -170.1(7)
C36 Ti1 C26 C25 -147.2(8)
C47 Ti1 C26 C25 -133.5(10)
C44 Ti1 C26 C25 -55.6(4)
C43 Ti1 C26 C25 -96.7(5)
C1 Ti1 C26 C29 -3.0(9)
C27 Ti1 C26 C29 122.9(16)
C45 Ti1 C26 C29 -135.2(17)
C46 Ti1 C26 C29 -98.2(19)
C13 Ti1 C26 C29 1(3)
C14 Ti1 C26 C29 -134.9(9)
C17 Ti1 C26 C29 69.5(14)
C36 Ti1 C26 C29 92.5(12)
C47 Ti1 C26 C29 106.1(16)
C44 Ti1 C26 C29 -175.9(17)
C43 Ti1 C26 C29 143.0(17)
C25 C26 C27 C23 -4.1(6)
C29 C26 C27 C23 169.3(5)
Ti1 C26 C27 C23 -69.1(4)
C25 C26 C27 C28 -172.1(5)
C29 C26 C27 C28 1.3(9)
Ti1 C26 C27 C28 122.9(6)
C25 C26 C27 Ti1 65.0(4)
C29 C26 C27 Ti1 -121.6(5)
C24 C23 C27 C26 4.1(6)
C32 C23 C27 C26 -162.5(5)
Ti1 C23 C27 C26 69.1(4)
C24 C23 C27 C28 172.4(4)
C32 C23 C27 C28 5.8(9)
Ti1 C23 C27 C28 -122.7(5)
C24 C23 C27 Ti1 -64.9(4)
C32 C23 C27 Ti1 128.4(5)
C1 Ti1 C27 C26 54.5(6)
C45 Ti1 C27 C26 -55.6(4)
C46 Ti1 C27 C26 -15.6(4)
C13 Ti1 C27 C26 151.5(6)
C14 Ti1 C27 C26 -140.6(7)
C17 Ti1 C27 C26 147.1(5)
C36 Ti1 C27 C26 157.9(6)
C47 Ti1 C27 C26 14.9(8)
C44 Ti1 C27 C26 -94.0(5)
C43 Ti1 C27 C26 -124.1(9)
C33 Ti1 C27 C26 -170.7(13)
C1 Ti1 C27 C23 168.1(6)
C45 Ti1 C27 C23 58.0(5)
C46 Ti1 C27 C23 98.0(5)
C13 Ti1 C27 C23 -94.9(7)
C14 Ti1 C27 C23 -27.0(8)
C17 Ti1 C27 C23 -99.2(5)
C36 Ti1 C27 C23 -88.5(6)
C47 Ti1 C27 C23 128.5(10)
C44 Ti1 C27 C23 19.6(4)
C43 Ti1 C27 C23 -10.5(7)
C33 Ti1 C27 C23 -57.1(14)
C1 Ti1 C27 C28 -69.8(10)
C45 Ti1 C27 C28 -180.0(17)
C46 Ti1 C27 C28 -140.0(17)
C13 Ti1 C27 C28 27.2(17)
C14 Ti1 C27 C28 95.1(11)
C17 Ti1 C27 C28 22.8(12)
C36 Ti1 C27 C28 33.5(11)
C47 Ti1 C27 C28 -110(2)
C44 Ti1 C27 C28 141.6(17)
C43 Ti1 C27 C28 111.6(17)
C33 Ti1 C27 C28 65.0(18)
C1 Ti1 C33 C37 60.3(7)
C27 Ti1 C33 C37 -75.1(19)
C45 Ti1 C33 C37 -174.7(8)
C46 Ti1 C33 C37 148.9(7)
C13 Ti1 C33 C37 22.7(9)
C14 Ti1 C33 C37 -145.6(10)
C17 Ti1 C33 C37 -18.4(4)
C36 Ti1 C33 C37 -37.2(4)
C44 Ti1 C33 C37 -134.0(10)
C43 Ti1 C33 C37 -95.0(14)
C1 Ti1 C33 C34 177.3(12)
C27 Ti1 C33 C34 42(2)
C45 Ti1 C33 C34 -57.7(12)
C46 Ti1 C33 C34 -94.1(9)
C13 Ti1 C33 C34 139.7(14)
C14 Ti1 C33 C34 -28.5(7)
C17 Ti1 C33 C34 98.6(7)
C36 Ti1 C33 C34 79.8(7)
C44 Ti1 C33 C34 -17.0(14)
C43 Ti1 C33 C34 22.0(18)
C1 Ti1 C33 C42 -64.6(16)
C27 Ti1 C33 C42 160.1(8)
C45 Ti1 C33 C42 60.4(17)
C46 Ti1 C33 C42 24(2)
C13 Ti1 C33 C42 -102.2(18)
C14 Ti1 C33 C42 90(2)
C17 Ti1 C33 C42 -143(2)
C36 Ti1 C33 C42 -162(2)
C44 Ti1 C33 C42 101.2(15)
C43 Ti1 C33 C42 140.1(12)
C37 C33 C34 C35 -1.8(9)
C42 C33 C34 C35 170.3(7)
Ti1 C33 C34 C35 -66.8(5)
C37 C33 C34 C41 -169.8(8)
C42 C33 C34 C41 2.3(15)
Ti1 C33 C34 C41 125.2(10)
C37 C33 C34 Ti1 65.0(5)
C42 C33 C34 Ti1 -122.9(8)
C1 Ti1 C34 C33 -3.6(15)
C27 Ti1 C34 C33 -159.6(10)
C45 Ti1 C34 C33 135.1(11)
C46 Ti1 C34 C33 136.1(10)
C13 Ti1 C34 C33 -14.7(7)
C14 Ti1 C34 C33 25.6(6)
C17 Ti1 C34 C33 -55.5(7)
C36 Ti1 C34 C33 -76.9(8)
C47 Ti1 C34 C33 -170.4(11)
C44 Ti1 C34 C33 165.6(13)
C43 Ti1 C34 C33 -165.6(11)
C1 Ti1 C34 C35 109.3(10)
C27 Ti1 C34 C35 -46.7(7)
C45 Ti1 C34 C35 -112.0(7)
C46 Ti1 C34 C35 -111.1(7)
C13 Ti1 C34 C35 98.1(5)
C14 Ti1 C34 C35 138.5(10)
C17 Ti1 C34 C35 57.4(5)
C36 Ti1 C34 C35 36.0(4)
C47 Ti1 C34 C35 -57.5(10)
C44 Ti1 C34 C35 -81.5(9)
C43 Ti1 C34 C35 -52.7(7)
C33 Ti1 C34 C35 112.9(9)
C1 Ti1 C34 C41 -127.0(11)
C27 Ti1 C34 C41 77.0(15)
C45 Ti1 C34 C41 11.6(15)
C46 Ti1 C34 C41 13(2)
C13 Ti1 C34 C41 -138.2(19)
C14 Ti1 C34 C41 -98(2)
C17 Ti1 C34 C41 -178.9(19)
C36 Ti1 C34 C41 159.7(19)
C47 Ti1 C34 C41 66.2(19)
C44 Ti1 C34 C41 42.2(15)
C43 Ti1 C34 C41 71.0(15)
C33 Ti1 C34 C41 -123(2)
C33 C34 C35 C36 3.6(8)
C41 C34 C35 C36 171.7(8)
Ti1 C34 C35 C36 -62.5(5)
C33 C34 C35 C40 -164.3(8)
C41 C34 C35 C40 3.8(12)
Ti1 C34 C35 C40 129.6(8)
C33 C34 C35 Ti1 66.1(5)
C41 C34 C35 Ti1 -125.8(8)
C1 Ti1 C35 C36 15.1(10)
C27 Ti1 C35 C36 -99.5(7)
C45 Ti1 C35 C36 -162.8(7)
C46 Ti1 C35 C36 -131.8(10)
C13 Ti1 C35 C36 59.7(5)
C14 Ti1 C35 C36 100.7(6)
C17 Ti1 C35 C36 20.7(4)
C47 Ti1 C35 C36 -98.5(6)
C44 Ti1 C35 C36 -145.8(8)
C43 Ti1 C35 C36 -111.3(8)
C33 Ti1 C35 C36 79.0(7)
C1 Ti1 C35 C34 -102.6(9)
C27 Ti1 C35 C34 142.8(7)
C45 Ti1 C35 C34 79.6(7)
C46 Ti1 C35 C34 110.5(10)
C13 Ti1 C35 C34 -57.9(5)
C14 Ti1 C35 C34 -17.0(4)
C17 Ti1 C35 C34 -96.9(6)
C36 Ti1 C35 C34 -117.7(8)
C47 Ti1 C35 C34 143.8(6)
C44 Ti1 C35 C34 96.5(8)
C43 Ti1 C35 C34 131.0(8)
C33 Ti1 C35 C34 -38.6(6)
C1 Ti1 C35 C40 134.6(13)
C27 Ti1 C35 C40 20.0(16)
C45 Ti1 C35 C40 -43.2(17)
C46 Ti1 C35 C40 -12(2)
C13 Ti1 C35 C40 179(2)
C14 Ti1 C35 C40 -140(2)
C17 Ti1 C35 C40 140(2)
C36 Ti1 C35 C40 120(2)
C47 Ti1 C35 C40 21.0(18)
C44 Ti1 C35 C40 -26.3(16)
C43 Ti1 C35 C40 8.2(16)
C33 Ti1 C35 C40 -161(2)
C34 C35 C36 C37 -4.2(9)
C40 C35 C36 C37 164.0(7)
Ti1 C35 C36 C37 -67.4(5)
C34 C35 C36 C39 -173.7(6)
C40 C35 C36 C39 -5.5(12)
Ti1 C35 C36 C39 123.1(7)
C34 C35 C36 Ti1 63.2(5)
C40 C35 C36 Ti1 -128.6(7)
C1 Ti1 C36 C37 -54.7(8)
C27 Ti1 C36 C37 -158.4(8)
C45 Ti1 C36 C37 142.7(9)
C46 Ti1 C36 C37 -148.4(8)
C13 Ti1 C36 C37 17.7(4)
C14 Ti1 C36 C37 56.3(6)
C17 Ti1 C36 C37 -10.3(6)
C47 Ti1 C36 C37 -146.0(7)
C44 Ti1 C36 C37 151.4(8)
C43 Ti1 C36 C37 -175.4(9)
C33 Ti1 C36 C37 37.2(5)
C1 Ti1 C36 C35 -168.9(7)
C27 Ti1 C36 C35 87.4(7)
C45 Ti1 C36 C35 28.5(11)
C46 Ti1 C36 C35 97.4(9)
C13 Ti1 C36 C35 -96.5(6)
C14 Ti1 C36 C35 -57.9(5)
C17 Ti1 C36 C35 -124.5(10)
C47 Ti1 C36 C35 99.8(7)
C44 Ti1 C36 C35 37.2(8)
C43 Ti1 C36 C35 70.4(9)
C33 Ti1 C36 C35 -77.0(6)
C1 Ti1 C36 C39 68.1(11)
C27 Ti1 C36 C39 -35.6(12)
C45 Ti1 C36 C39 -94.5(12)
C46 Ti1 C36 C39 -25.6(18)
C13 Ti1 C36 C39 140.4(16)
C14 Ti1 C36 C39 179.1(15)
C17 Ti1 C36 C39 112.5(19)
C47 Ti1 C36 C39 -23.2(13)
C44 Ti1 C36 C39 -85.8(12)
C43 Ti1 C36 C39 -52.6(13)
C33 Ti1 C36 C39 160.0(17)
C35 C36 C37 C33 3.0(9)
C39 C36 C37 C33 172.5(6)
Ti1 C36 C37 C33 -64.8(5)
C35 C36 C37 C38 -168.8(6)
C39 C36 C37 C38 0.7(13)
Ti1 C36 C37 C38 123.4(7)
C35 C36 C37 Ti1 67.8(5)
C39 C36 C37 Ti1 -122.7(7)
C34 C33 C37 C36 -0.7(9)
C42 C33 C37 C36 -172.3(7)
Ti1 C33 C37 C36 64.3(5)
C34 C33 C37 C38 171.2(7)
C42 C33 C37 C38 -0.3(11)
Ti1 C33 C37 C38 -123.7(6)
C34 C33 C37 Ti1 -65.0(6)
C42 C33 C37 Ti1 123.4(7)
C1 Ti1 C37 C36 125.5(9)
C27 Ti1 C37 C36 29.8(10)
C45 Ti1 C37 C36 -103.2(18)
C46 Ti1 C37 C36 118(2)
C13 Ti1 C37 C36 -135.6(10)
C14 Ti1 C37 C36 -102.2(6)
C17 Ti1 C37 C36 11.5(7)
C47 Ti1 C37 C36 54.3(10)
C44 Ti1 C37 C36 -43.5(14)
C43 Ti1 C37 C36 6.2(12)
C33 Ti1 C37 C36 -115.4(7)
C1 Ti1 C37 C33 -119.1(8)
C27 Ti1 C37 C33 145.2(8)
C45 Ti1 C37 C33 12.2(19)
C46 Ti1 C37 C33 -126(2)
C13 Ti1 C37 C33 -20.2(6)
C14 Ti1 C37 C33 13.2(4)
C17 Ti1 C37 C33 126.9(11)
C36 Ti1 C37 C33 115.4(7)
C47 Ti1 C37 C33 169.7(8)
C44 Ti1 C37 C33 71.9(13)
C43 Ti1 C37 C33 121.6(11)
C1 Ti1 C37 C38 2.5(13)
C27 Ti1 C37 C38 -93.2(15)
C45 Ti1 C37 C38 133.8(13)
C46 Ti1 C37 C38 -5(3)
C13 Ti1 C37 C38 101(2)
C14 Ti1 C37 C38 134.8(19)
C17 Ti1 C37 C38 -112(2)
C36 Ti1 C37 C38 -123(2)
C47 Ti1 C37 C38 -68.7(18)
C44 Ti1 C37 C38 -166.5(11)
C43 Ti1 C37 C38 -116.8(15)
C33 Ti1 C37 C38 122(2)
C1 Ti1 C43 C47 20.7(11)
C27 Ti1 C43 C47 22.3(8)
C45 Ti1 C43 C47 -79.5(6)
C46 Ti1 C43 C47 -36.9(5)
C13 Ti1 C43 C47 145.2(8)
C14 Ti1 C43 C47 -169.8(9)
C17 Ti1 C43 C47 122.4(8)
C36 Ti1 C43 C47 127.5(10)
C44 Ti1 C43 C47 -116.3(7)
C33 Ti1 C43 C47 172.7(11)
C1 Ti1 C43 C44 137.0(11)
C27 Ti1 C43 C44 138.5(11)
C45 Ti1 C43 C44 36.8(5)
C46 Ti1 C43 C44 79.4(5)
C13 Ti1 C43 C44 -98.6(8)
C14 Ti1 C43 C44 -53.5(10)
C17 Ti1 C43 C44 -121.4(8)
C36 Ti1 C43 C44 -116.2(10)
C47 Ti1 C43 C44 116.3(7)
C33 Ti1 C43 C44 -71.0(11)
C1 Ti1 C43 C52 -100.4(17)
C27 Ti1 C43 C52 -99(2)
C45 Ti1 C43 C52 159(3)
C46 Ti1 C43 C52 -158(3)
C13 Ti1 C43 C52 24(2)
C14 Ti1 C43 C52 69.2(19)
C17 Ti1 C43 C52 1(2)
C36 Ti1 C43 C52 6.4(18)
C47 Ti1 C43 C52 -121(3)
C44 Ti1 C43 C52 123(3)
C33 Ti1 C43 C52 52(2)
C47 C43 C44 C45 1.4(8)
C52 C43 C44 C45 170.4(7)
Ti1 C43 C44 C45 -63.6(5)
C47 C43 C44 C51 -163.8(9)
C52 C43 C44 C51 5.2(14)
Ti1 C43 C44 C51 131.2(9)
C47 C43 C44 Ti1 64.9(5)
C52 C43 C44 Ti1 -126.0(7)
C1 Ti1 C44 C45 49.7(14)
C27 Ti1 C44 C45 100.7(6)
C46 Ti1 C44 C45 39.4(5)
C13 Ti1 C44 C45 -118.3(7)
C14 Ti1 C44 C45 -104.9(8)
C17 Ti1 C44 C45 -164.0(8)
C36 Ti1 C44 C45 -171.2(9)
C47 Ti1 C44 C45 79.7(6)
C43 Ti1 C44 C45 115.8(7)
C33 Ti1 C44 C45 -108.5(8)
C1 Ti1 C44 C43 -66.1(16)
C27 Ti1 C44 C43 -15.1(5)
C45 Ti1 C44 C43 -115.8(7)
C46 Ti1 C44 C43 -76.4(6)
C13 Ti1 C44 C43 125.9(7)
C14 Ti1 C44 C43 139.3(10)
C17 Ti1 C44 C43 80.2(9)
C36 Ti1 C44 C43 73.0(10)
C47 Ti1 C44 C43 -36.1(5)
C33 Ti1 C44 C43 135.7(9)
C1 Ti1 C44 C51 167.9(11)
C27 Ti1 C44 C51 -141(2)
C45 Ti1 C44 C51 118(2)
C46 Ti1 C44 C51 158(2)
C13 Ti1 C44 C51 0(2)
C14 Ti1 C44 C51 13.3(17)
C17 Ti1 C44 C51 -45.8(18)
C36 Ti1 C44 C51 -53.0(17)
C47 Ti1 C44 C51 -162(2)
C43 Ti1 C44 C51 -126(3)
C33 Ti1 C44 C51 9.6(19)
C43 C44 C45 C46 -1.9(8)
C51 C44 C45 C46 164.2(6)
Ti1 C44 C45 C46 -66.3(4)
C43 C44 C45 C50 -174.7(7)
C51 C44 C45 C50 -8.6(11)
Ti1 C44 C45 C50 120.9(8)
C43 C44 C45 Ti1 64.4(5)
C51 C44 C45 Ti1 -129.5(6)
C1 Ti1 C45 C44 -146.9(8)
C27 Ti1 C45 C44 -56.6(5)
C46 Ti1 C45 C44 -113.1(7)
C13 Ti1 C45 C44 102.9(6)
C14 Ti1 C45 C44 85.7(8)
C17 Ti1 C45 C44 38.7(16)
C36 Ti1 C45 C44 14.5(13)
C47 Ti1 C45 C44 -77.4(5)
C43 Ti1 C45 C44 -37.5(5)
C33 Ti1 C45 C44 94.8(7)
C1 Ti1 C45 C46 -33.8(9)
C27 Ti1 C45 C46 56.5(5)
C13 Ti1 C45 C46 -143.9(5)
C14 Ti1 C45 C46 -161.2(8)
C17 Ti1 C45 C46 151.9(14)
C36 Ti1 C45 C46 127.6(12)
C47 Ti1 C45 C46 35.7(5)
C44 Ti1 C45 C46 113.1(7)
C43 Ti1 C45 C46 75.6(6)
C33 Ti1 C45 C46 -152.1(7)
C1 Ti1 C45 C50 90.8(14)
C27 Ti1 C45 C50 -178.9(19)
C46 Ti1 C45 C50 125(2)
C13 Ti1 C45 C50 -19(2)
C14 Ti1 C45 C50 -36.6(15)
C17 Ti1 C45 C50 -83.5(16)
C36 Ti1 C45 C50 -107.8(11)
C47 Ti1 C45 C50 160(2)
C44 Ti1 C45 C50 -122(2)
C43 Ti1 C45 C50 -160(2)
C33 Ti1 C45 C50 -27.5(17)
C44 C45 C46 C47 1.8(8)
C50 C45 C46 C47 174.3(7)
Ti1 C45 C46 C47 -65.8(5)
C44 C45 C46 C49 -169.7(6)
C50 C45 C46 C49 2.8(11)
Ti1 C45 C46 C49 122.7(6)
C44 C45 C46 Ti1 67.6(5)
C50 C45 C46 Ti1 -119.9(7)
C1 Ti1 C46 C47 -94.4(8)
C27 Ti1 C46 C47 16.9(4)
C45 Ti1 C46 C47 116.7(7)
C13 Ti1 C46 C47 -146.4(11)
C14 Ti1 C46 C47 146.4(9)
C17 Ti1 C46 C47 -34.4(14)
C36 Ti1 C46 C47 3.9(15)
C44 Ti1 C46 C47 78.7(5)
C43 Ti1 C46 C47 36.8(5)
C33 Ti1 C46 C47 173.5(10)
C1 Ti1 C46 C45 148.9(9)
C27 Ti1 C46 C45 -99.8(5)
C13 Ti1 C46 C45 96.9(11)
C14 Ti1 C46 C45 29.6(11)
C17 Ti1 C46 C45 -151.1(12)
C36 Ti1 C46 C45 -112.9(15)
C47 Ti1 C46 C45 -116.7(7)
C44 Ti1 C46 C45 -38.0(5)
C43 Ti1 C46 C45 -79.9(5)
C33 Ti1 C46 C45 56.8(12)
C1 Ti1 C46 C49 32.3(15)
C27 Ti1 C46 C49 144(2)
C45 Ti1 C46 C49 -117(2)
C13 Ti1 C46 C49 -20(3)
C14 Ti1 C46 C49 -86.9(16)
C17 Ti1 C46 C49 92(2)
C36 Ti1 C46 C49 130.6(13)
C47 Ti1 C46 C49 127(2)
C44 Ti1 C46 C49 -155(2)
C43 Ti1 C46 C49 164(2)
C33 Ti1 C46 C49 -60(2)
C45 C46 C47 C43 -0.9(8)
C49 C46 C47 C43 169.8(7)
Ti1 C46 C47 C43 -65.2(5)
C45 C46 C47 C48 -171.2(6)
C49 C46 C47 C48 -0.4(12)
Ti1 C46 C47 C48 124.6(7)
C45 C46 C47 Ti1 64.3(5)
C49 C46 C47 Ti1 -125.0(7)
C44 C43 C47 C46 -0.3(8)
C52 C43 C47 C46 -169.5(6)
Ti1 C43 C47 C46 64.3(5)
C44 C43 C47 C48 169.9(8)
C52 C43 C47 C48 0.6(13)
Ti1 C43 C47 C48 -125.6(9)
C44 C43 C47 Ti1 -64.5(5)
C52 C43 C47 Ti1 126.2(7)
C1 Ti1 C47 C46 82.4(8)
C27 Ti1 C47 C46 -136.5(10)
C45 Ti1 C47 C46 -37.6(5)
C13 Ti1 C47 C46 141.8(9)
C14 Ti1 C47 C46 -92(2)
C17 Ti1 C47 C46 165.8(7)
C36 Ti1 C47 C46 -177.9(8)
C44 Ti1 C47 C46 -78.3(5)
C43 Ti1 C47 C46 -115.8(8)
C1 Ti1 C47 C43 -161.8(11)
C27 Ti1 C47 C43 -20.7(6)
C45 Ti1 C47 C43 78.2(6)
C46 Ti1 C47 C43 115.8(8)
C13 Ti1 C47 C43 -102.4(9)
C14 Ti1 C47 C43 24(2)
C17 Ti1 C47 C43 -78.3(9)
C36 Ti1 C47 C43 -62.1(10)
C44 Ti1 C47 C43 37.5(5)
C1 Ti1 C47 C48 -38.5(16)
C27 Ti1 C47 C48 103(3)
C45 Ti1 C47 C48 -159(2)
C46 Ti1 C47 C48 -121(2)
C13 Ti1 C47 C48 21(3)
C14 Ti1 C47 C48 147.5(7)
C17 Ti1 C47 C48 44.9(19)
C36 Ti1 C47 C48 61.2(17)
C44 Ti1 C47 C48 161(2)
C43 Ti1 C47 C48 123(3)
